data_1551031
loop_
_publ_author_name
'Osuka, Atsuhiro'
'Shimizu, Daiki'
'Furukawa, Ko'
'Adinarayana, Bellamkonda'

_publ_section_title
;
 Stable radical versus reversible \s-bond formation of
 (porphyrinyl)dicyanomethyl radicals
;
_journal_name_full 'Chemical Science'
_journal_paper_doi 10.1039/C9SC01631G
_journal_year 2019
_chemical_formula_moiety 'C65 C71 Br N6 Ni, C H2 Cl2'
_chemical_formula_sum 'C66 H73 Br Cl2 N6 Ni'
_chemical_formula_weight 1159.82
_space_group_crystal_system monoclinic
_space_group_IT_number 14
_space_group_name_Hall '-P 2yn'
_space_group_name_H-M_alt 'P 1 21/n 1'
_symmetry_space_group_name_Hall '-P 2yn'
_symmetry_space_group_name_H-M 'P 1 21/n 1'
_atom_sites_solution_hydrogens geom
_audit_creation_method SHELXL-2014/7
_audit_update_record
;
2019-03-04 deposited with the CCDC.    2019-05-13 downloaded from the CCDC.
;
_cell_angle_alpha 90
_cell_angle_beta 100.698(3)
_cell_angle_gamma 90
_cell_formula_units_Z 4
_cell_length_a 11.3078(7)
_cell_length_b 21.1896(11)
_cell_length_c 25.4949(17)
_cell_measurement_reflns_used 5101
_cell_measurement_temperature 93(2)
_cell_measurement_theta_max 73.1
_cell_measurement_theta_min 30.8
_cell_volume 6002.6(6)
_computing_structure_refinement 'SHELXL-2014/7 (Sheldrick, 2014)'
_diffrn_ambient_temperature 93(2)
_diffrn_detector_area_resol_mean 5.8140
_diffrn_measured_fraction_theta_full 0.989
_diffrn_measured_fraction_theta_max 0.970
_diffrn_measurement_device_type 'Rigaku XtaLAB P200'
_diffrn_measurement_method \w
_diffrn_radiation_type CuK\a
_diffrn_radiation_wavelength 1.54187
_diffrn_reflns_av_R_equivalents 0.0246
_diffrn_reflns_av_unetI/netI 0.0192
_diffrn_reflns_Laue_measured_fraction_full 0.989
_diffrn_reflns_Laue_measured_fraction_max 0.970
_diffrn_reflns_limit_h_max 13
_diffrn_reflns_limit_h_min -13
_diffrn_reflns_limit_k_max 25
_diffrn_reflns_limit_k_min -25
_diffrn_reflns_limit_l_max 28
_diffrn_reflns_limit_l_min -31
_diffrn_reflns_number 41753
_diffrn_reflns_point_group_measured_fraction_full 0.989
_diffrn_reflns_point_group_measured_fraction_max 0.970
_diffrn_reflns_theta_full 67.687
_diffrn_reflns_theta_max 73.333
_diffrn_reflns_theta_min 4.042
_exptl_absorpt_coefficient_mu 2.403
_exptl_absorpt_correction_T_max 1.000
_exptl_absorpt_correction_T_min 0.817
_exptl_absorpt_correction_type multi-scan
_exptl_absorpt_process_details 'REQAB (Rigaku, 1998)'
_exptl_crystal_colour Brown
_exptl_crystal_density_diffrn 1.283
_exptl_crystal_description Prism
_exptl_crystal_F_000 2432
_refine_diff_density_max 1.751
_refine_diff_density_min -2.455
_refine_diff_density_rms 0.147
_refine_ls_extinction_method none
_refine_ls_goodness_of_fit_ref 1.034
_refine_ls_hydrogen_treatment constr
_refine_ls_matrix_type full
_refine_ls_number_parameters 771
_refine_ls_number_reflns 11695
_refine_ls_number_restraints 324
_refine_ls_restrained_S_all 1.029
_refine_ls_R_factor_all 0.0863
_refine_ls_R_factor_gt 0.0819
_refine_ls_shift/su_max 0.001
_refine_ls_shift/su_mean 0.000
_refine_ls_structure_factor_coef Fsqd
_refine_ls_weighting_details 'w=1/[\s^2^(Fo^2^)+(0.1874P)^2^+11.9820P] where P=(Fo^2^+2Fc^2^)/3'
_refine_ls_weighting_scheme calc
_refine_ls_wR_factor_gt 0.2541
_refine_ls_wR_factor_ref 0.2591
_reflns_Friedel_coverage 0.000
_reflns_number_gt 10452
_reflns_number_total 11695
_reflns_threshold_expression 'I > 2\s(I)'
_cod_data_source_file c9sc01631g2.cif
_cod_data_source_block 0306ad2
_cod_database_code 1551031
_shelx_shelxl_version_number 2014/7
_shelx_space_group_comment
;
The symmetry employed for this shelxl refinement is uniquely defined
by the following loop, which should always be used as a source of
symmetry information in preference to the above space-group names.
They are only intended as comments.
;

loop_
_space_group_symop_operation_xyz
'x, y, z'
'-x+1/2, y+1/2, -z+1/2'
'-x, -y, -z'
'x-1/2, -y-1/2, z-1/2'

loop_
_atom_site_label
_atom_site_type_symbol
_atom_site_fract_x
_atom_site_fract_y
_atom_site_fract_z
_atom_site_U_iso_or_equiv
_atom_site_adp_type
_atom_site_occupancy
_atom_site_site_symmetry_order
_atom_site_calc_flag
_atom_site_refinement_flags_posn
_atom_site_refinement_flags_adp
_atom_site_refinement_flags_occupancy
_atom_site_disorder_assembly
_atom_site_disorder_group
Br1 Br 0.55004(5) 0.63565(2) -0.14273(2) 0.04371(19) Uani 1 1 d . . . . .
Ni1 Ni 0.28175(5) 0.48393(2) -0.01078(2) 0.01865(19) Uani 1 1 d . . . . .
N1 N 0.3367(3) 0.55273(14) -0.04968(11) 0.0225(6) Uani 1 1 d . . . . .
N2 N 0.1783(3) 0.54141(13) 0.01836(11) 0.0208(6) Uani 1 1 d . . . . .
N3 N 0.2297(3) 0.41619(13) 0.02960(11) 0.0213(6) Uani 1 1 d . . . . .
N4 N 0.3813(3) 0.42587(13) -0.04146(11) 0.0211(6) Uani 1 1 d . . . . .
N5 N 0.6979(4) 0.26682(19) -0.12645(18) 0.0492(10) Uani 1 1 d . . . . .
N6 N 0.5542(4) 0.4358(2) -0.20987(16) 0.0472(10) Uani 1 1 d . . . . .
C1 C 0.4339(3) 0.55266(17) -0.07566(13) 0.0250(7) Uani 1 1 d . . . . .
C2 C 0.4459(4) 0.61401(18) -0.09766(14) 0.0303(8) Uani 1 1 d . . . . .
C3 C 0.3586(4) 0.65100(18) -0.08692(14) 0.0290(8) Uani 1 1 d . . . . .
H1 H 0.3448 0.6939 -0.0969 0.035 Uiso 1 1 calc R U . . .
C4 C 0.2894(3) 0.61308(16) -0.05726(13) 0.0242(7) Uani 1 1 d . . . . .
C5 C 0.1924(4) 0.63583(15) -0.03700(13) 0.0237(7) Uani 1 1 d . . . . .
C6 C 0.1428(3) 0.60205(16) 0.00042(13) 0.0236(7) Uani 1 1 d . . . . .
C7 C 0.0616(4) 0.62801(17) 0.03161(14) 0.0278(8) Uani 1 1 d . . . . .
H2 H 0.0207 0.6673 0.0257 0.033 Uiso 1 1 calc R U . . .
C8 C 0.0536(3) 0.58643(17) 0.07099(14) 0.0255(7) Uani 1 1 d . . . . .
H3 H 0.0099 0.5920 0.0991 0.031 Uiso 1 1 calc R U . . .
C9 C 0.1235(3) 0.53237(16) 0.06233(13) 0.0213(7) Uani 1 1 d . . . . .
C10 C 0.1310(3) 0.47679(16) 0.09185(12) 0.0213(7) Uani 1 1 d . . . . .
C11 C 0.1728(3) 0.42159(16) 0.07280(13) 0.0223(7) Uani 1 1 d . . . . .
C12 C 0.1479(4) 0.36019(17) 0.09252(15) 0.0285(8) Uani 1 1 d . . . . .
H4 H 0.1123 0.3515 0.1227 0.034 Uiso 1 1 calc R U . . .
C13 C 0.1853(4) 0.31725(17) 0.05965(15) 0.0287(8) Uani 1 1 d . . . . .
H5 H 0.1762 0.2728 0.0610 0.034 Uiso 1 1 calc R U . . .
C14 C 0.2413(3) 0.35174(16) 0.02240(14) 0.0234(7) Uani 1 1 d . . . . .
C15 C 0.3084(3) 0.32447(16) -0.01198(13) 0.0226(7) Uani 1 1 d . . . . .
C16 C 0.3785(3) 0.36034(15) -0.03998(13) 0.0228(7) Uani 1 1 d . . . . .
C17 C 0.4670(3) 0.33443(17) -0.06743(14) 0.0255(7) Uani 1 1 d . . . . .
H6 H 0.4819 0.2909 -0.0724 0.031 Uiso 1 1 calc R U . . .
C18 C 0.5252(3) 0.38394(17) -0.08490(14) 0.0244(7) Uani 1 1 d . . . . .
C19 C 0.4711(3) 0.44041(17) -0.06932(13) 0.0235(7) Uani 1 1 d . . . . .
C20 C 0.5001(3) 0.50016(18) -0.08359(13) 0.0251(7) Uani 1 1 d . . . . .
H7 H 0.5689 0.5055 -0.0996 0.030 Uiso 1 1 calc R U . . .
C21 C 0.6296(3) 0.3788(2) -0.11916(14) 0.0277(8) Uani 1 1 d . . . . .
H32 H 0.6999 0.4032 -0.0996 0.033 Uiso 1 1 calc R U . . .
C22 C 0.6673(4) 0.3172(2) -0.12232(17) 0.0368(9) Uani 1 1 d . . . . .
C23 C 0.5870(4) 0.41193(19) -0.16995(17) 0.0340(9) Uani 1 1 d . . . . .
C24 C 0.1440(4) 0.69869(17) -0.05679(14) 0.0275(7) Uani 1 1 d . . . . .
C25 C 0.1388(4) 0.74994(18) -0.02358(16) 0.0328(8) Uani 1 1 d . . . . .
H8 H 0.1678 0.7460 0.0137 0.039 Uiso 1 1 calc R U . . .
C26 C 0.0912(5) 0.80773(19) -0.04461(18) 0.0394(10) Uani 1 1 d . . . . .
C27 C 0.0562(4) 0.81247(19) -0.09964(18) 0.0388(9) Uani 1 1 d . . . . .
H9 H 0.0258 0.8517 -0.1144 0.047 Uiso 1 1 calc R U . . .
C28 C 0.0638(4) 0.76219(19) -0.13427(16) 0.0330(8) Uani 1 1 d . . . . .
C29 C 0.1067(4) 0.70518(17) -0.11174(14) 0.0282(8) Uani 1 1 d . . . . .
H10 H 0.1108 0.6698 -0.1342 0.034 Uiso 1 1 calc R U . . .
C30 C 0.0986(12) 0.8644(8) -0.0069(6) 0.051(2) Uani 0.578(12) 1 d D U P A 1
C31 C 0.2298(11) 0.8796(5) 0.0231(5) 0.063(3) Uani 0.578(12) 1 d D U P A 1
H108 H 0.2640 0.8423 0.0431 0.094 Uiso 0.578(12) 1 calc R U P A 1
H109 H 0.2797 0.8912 -0.0029 0.094 Uiso 0.578(12) 1 calc R U P A 1
H110 H 0.2274 0.9147 0.0479 0.094 Uiso 0.578(12) 1 calc R U P A 1
C32 C 0.0257(14) 0.8464(8) 0.0372(7) 0.061(3) Uani 0.578(12) 1 d D U P A 1
H111 H 0.0612 0.8087 0.0563 0.091 Uiso 0.578(12) 1 calc R U P A 1
H112 H 0.0281 0.8815 0.0624 0.091 Uiso 0.578(12) 1 calc R U P A 1
H113 H -0.0580 0.8376 0.0207 0.091 Uiso 0.578(12) 1 calc R U P A 1
C33 C 0.0468(15) 0.9228(5) -0.0377(5) 0.084(3) Uani 0.578(12) 1 d D U P A 1
H114 H 0.0518 0.9588 -0.0132 0.125 Uiso 0.578(12) 1 calc R U P A 1
H115 H 0.0928 0.9320 -0.0658 0.125 Uiso 0.578(12) 1 calc R U P A 1
H116 H -0.0376 0.9151 -0.0538 0.125 Uiso 0.578(12) 1 calc R U P A 1
C136 C -0.0526(15) 0.8977(7) -0.0287(6) 0.069(4) Uani 0.422(12) 1 d D U P A 2
H117 H -0.1210 0.8689 -0.0307 0.104 Uiso 0.422(12) 1 calc R U P A 2
H118 H -0.0617 0.9329 -0.0049 0.104 Uiso 0.422(12) 1 calc R U P A 2
H119 H -0.0499 0.9141 -0.0645 0.104 Uiso 0.422(12) 1 calc R U P A 2
C137 C 0.1731(16) 0.9059(7) -0.0036(8) 0.073(4) Uani 0.422(12) 1 d D U P A 2
H120 H 0.2467 0.8823 0.0103 0.109 Uiso 0.422(12) 1 calc R U P A 2
H121 H 0.1770 0.9223 -0.0392 0.109 Uiso 0.422(12) 1 calc R U P A 2
H122 H 0.1653 0.9412 0.0204 0.109 Uiso 0.422(12) 1 calc R U P A 2
C138 C 0.0593(17) 0.8382(11) 0.0502(7) 0.052(4) Uani 0.422(12) 1 d D U P A 2
H123 H -0.0100 0.8101 0.0488 0.077 Uiso 0.422(12) 1 calc R U P A 2
H124 H 0.1334 0.8152 0.0644 0.077 Uiso 0.422(12) 1 calc R U P A 2
H125 H 0.0513 0.8743 0.0733 0.077 Uiso 0.422(12) 1 calc R U P A 2
C230 C 0.0643(13) 0.8623(11) -0.0072(9) 0.046(3) Uani 0.422(12) 1 d D U P A 2
C34 C 0.0262(4) 0.7703(2) -0.19480(17) 0.0397(10) Uani 1 1 d . . . . .
C35 C -0.1044(5) 0.7910(3) -0.2092(2) 0.0582(14) Uani 1 1 d . . . . .
H33 H -0.1560 0.7588 -0.1975 0.087 Uiso 1 1 calc R U . . .
H34 H -0.1265 0.7965 -0.2480 0.087 Uiso 1 1 calc R U . . .
H35 H -0.1148 0.8310 -0.1914 0.087 Uiso 1 1 calc R U . . .
C36 C 0.1094(5) 0.8190(3) -0.2135(2) 0.0563(14) Uani 1 1 d . . . . .
H36 H 0.1927 0.8039 -0.2051 0.084 Uiso 1 1 calc R U . . .
H37 H 0.1029 0.8592 -0.1952 0.084 Uiso 1 1 calc R U . . .
H38 H 0.0859 0.8250 -0.2521 0.084 Uiso 1 1 calc R U . . .
C37 C 0.0374(6) 0.7087(3) -0.22504(19) 0.0585(15) Uani 1 1 d . . . . .
H39 H 0.1201 0.6929 -0.2158 0.088 Uiso 1 1 calc R U . . .
H40 H 0.0174 0.7166 -0.2635 0.088 Uiso 1 1 calc R U . . .
H41 H -0.0181 0.6772 -0.2152 0.088 Uiso 1 1 calc R U . . .
C38 C 0.0940(3) 0.47549(16) 0.14545(13) 0.0221(7) Uani 1 1 d . . . . .
C39 C 0.1837(3) 0.45949(16) 0.18918(13) 0.0253(7) Uani 1 1 d . . . . .
H11 H 0.2616 0.4480 0.1835 0.030 Uiso 1 1 calc R U . . .
C40 C 0.1597(4) 0.46030(17) 0.24103(14) 0.0284(8) Uani 1 1 d . . . . .
C41 C 0.0457(4) 0.48035(17) 0.24761(13) 0.0276(8) Uani 1 1 d . . . . .
H12 H 0.0294 0.4828 0.2828 0.033 Uiso 1 1 calc R U . . .
C42 C -0.0451(3) 0.49689(16) 0.20513(13) 0.0240(7) Uani 1 1 d . . . . .
C43 C -0.0198(3) 0.49220(17) 0.15347(13) 0.0238(7) Uani 1 1 d . . . . .
H13 H -0.0815 0.5006 0.1236 0.029 Uiso 1 1 calc R U . . .
C44 C -0.1695(4) 0.51848(17) 0.21329(14) 0.0271(8) Uani 1 1 d . . . . .
C45 C -0.2554(4) 0.4613(2) 0.20521(17) 0.0384(9) Uani 1 1 d . . . . .
H42 H -0.3359 0.4747 0.2096 0.058 Uiso 1 1 calc R U . . .
H43 H -0.2255 0.4287 0.2317 0.058 Uiso 1 1 calc R U . . .
H44 H -0.2593 0.4442 0.1692 0.058 Uiso 1 1 calc R U . . .
C46 C -0.1660(4) 0.5456(2) 0.26928(14) 0.0342(9) Uani 1 1 d . . . . .
H45 H -0.2470 0.5593 0.2728 0.051 Uiso 1 1 calc R U . . .
H46 H -0.1111 0.5818 0.2748 0.051 Uiso 1 1 calc R U . . .
H47 H -0.1378 0.5131 0.2960 0.051 Uiso 1 1 calc R U . . .
C47 C -0.2186(4) 0.5707(2) 0.17353(16) 0.0378(9) Uani 1 1 d . . . . .
H48 H -0.2989 0.5832 0.1789 0.057 Uiso 1 1 calc R U . . .
H49 H -0.2236 0.5550 0.1370 0.057 Uiso 1 1 calc R U . . .
H50 H -0.1646 0.6072 0.1792 0.057 Uiso 1 1 calc R U . . .
C48 C 0.2587(13) 0.4411(5) 0.2883(6) 0.0294(16) Uani 0.806(16) 1 d D U P B 1
C50 C 0.2078(7) 0.3897(5) 0.3203(3) 0.061(3) Uani 0.806(16) 1 d D U P B 1
H126 H 0.1349 0.4053 0.3316 0.092 Uiso 0.806(16) 1 calc R U P B 1
H127 H 0.1882 0.3521 0.2980 0.092 Uiso 0.806(16) 1 calc R U P B 1
H128 H 0.2679 0.3787 0.3519 0.092 Uiso 0.806(16) 1 calc R U P B 1
C49 C 0.2940(11) 0.4997(5) 0.3234(5) 0.054(3) Uani 0.806(16) 1 d D U P B 1
H129 H 0.2221 0.5176 0.3340 0.081 Uiso 0.806(16) 1 calc R U P B 1
H130 H 0.3521 0.4877 0.3553 0.081 Uiso 0.806(16) 1 calc R U P B 1
H131 H 0.3302 0.5313 0.3031 0.081 Uiso 0.806(16) 1 calc R U P B 1
C51 C 0.3716(7) 0.4139(4) 0.2721(2) 0.048(2) Uani 0.806(16) 1 d D U P B 1
H132 H 0.4069 0.4455 0.2515 0.071 Uiso 0.806(16) 1 calc R U P B 1
H133 H 0.4300 0.4028 0.3041 0.071 Uiso 0.806(16) 1 calc R U P B 1
H134 H 0.3503 0.3761 0.2502 0.071 Uiso 0.806(16) 1 calc R U P B 1
C313 C 0.242(5) 0.4423(19) 0.294(3) 0.032(6) Uani 0.194(16) 1 d D U P B 2
C135 C 0.183(2) 0.4239(16) 0.3394(11) 0.046(7) Uani 0.194(16) 1 d D U P B 2
H135 H 0.1357 0.4594 0.3488 0.069 Uiso 0.194(16) 1 calc R U P B 2
H136 H 0.1306 0.3876 0.3292 0.069 Uiso 0.194(16) 1 calc R U P B 2
H137 H 0.2453 0.4128 0.3703 0.069 Uiso 0.194(16) 1 calc R U P B 2
C140 C 0.313(3) 0.3871(14) 0.2813(11) 0.051(7) Uani 0.194(16) 1 d D U P B 2
H138 H 0.2579 0.3524 0.2682 0.077 Uiso 0.194(16) 1 calc R U P B 2
H139 H 0.3589 0.3988 0.2538 0.077 Uiso 0.194(16) 1 calc R U P B 2
H140 H 0.3680 0.3737 0.3136 0.077 Uiso 0.194(16) 1 calc R U P B 2
C314 C 0.324(4) 0.4956(18) 0.3138(18) 0.037(7) Uani 0.194(16) 1 d D U P B 2
H141 H 0.2759 0.5317 0.3219 0.055 Uiso 0.194(16) 1 calc R U P B 2
H142 H 0.3790 0.4826 0.3462 0.055 Uiso 0.194(16) 1 calc R U P B 2
H143 H 0.3699 0.5077 0.2864 0.055 Uiso 0.194(16) 1 calc R U P B 2
C52 C 0.3194(3) 0.25454(16) -0.01444(14) 0.0247(7) Uani 1 1 d . . . . .
C53 C 0.2822(4) 0.22317(17) -0.06294(14) 0.0264(7) Uani 1 1 d . . . . .
H14 H 0.2429 0.2460 -0.0933 0.032 Uiso 1 1 calc R U . . .
C54 C 0.3022(4) 0.15855(17) -0.06716(14) 0.0281(8) Uani 1 1 d . . . . .
C55 C 0.3575(4) 0.12635(17) -0.02118(16) 0.0319(8) Uani 1 1 d . . . . .
H15 H 0.3708 0.0823 -0.0236 0.038 Uiso 1 1 calc R U . . .
C56 C 0.3937(4) 0.15596(18) 0.02779(15) 0.0302(8) Uani 1 1 d . . . . .
C57 C 0.3753(4) 0.22132(17) 0.03007(14) 0.0275(7) Uani 1 1 d . . . . .
H16 H 0.4016 0.2431 0.0627 0.033 Uiso 1 1 calc R U . . .
C58 C 0.2740(4) 0.1248(2) -0.12111(17) 0.0358(9) Uani 1 1 d . . . . .
C59 C 0.3941(5) 0.1151(2) -0.13984(18) 0.0417(10) Uani 1 1 d . . . . .
H51 H 0.4468 0.0884 -0.1142 0.063 Uiso 1 1 calc R U . . .
H52 H 0.4328 0.1561 -0.1424 0.063 Uiso 1 1 calc R U . . .
H53 H 0.3794 0.0947 -0.1749 0.063 Uiso 1 1 calc R U . . .
C60 C 0.1904(5) 0.1632(2) -0.16365(18) 0.0502(12) Uani 1 1 d . . . . .
H54 H 0.1713 0.1386 -0.1967 0.075 Uiso 1 1 calc R U . . .
H55 H 0.2304 0.2025 -0.1706 0.075 Uiso 1 1 calc R U . . .
H56 H 0.1159 0.1731 -0.1509 0.075 Uiso 1 1 calc R U . . .
C61 C 0.2143(5) 0.0603(2) -0.1156(2) 0.0450(11) Uani 1 1 d . . . . .
H57 H 0.2667 0.0348 -0.0887 0.067 Uiso 1 1 calc R U . . .
H58 H 0.2015 0.0383 -0.1500 0.067 Uiso 1 1 calc R U . . .
H59 H 0.1367 0.0668 -0.1045 0.067 Uiso 1 1 calc R U . . .
C62 C 0.4543(5) 0.12187(19) 0.07886(17) 0.0375(9) Uani 1 1 d . . . . .
C63 C 0.5778(5) 0.1522(3) 0.1004(2) 0.0500(12) Uani 1 1 d . . . . .
H60 H 0.5664 0.1965 0.1094 0.075 Uiso 1 1 calc R U . . .
H61 H 0.6282 0.1499 0.0731 0.075 Uiso 1 1 calc R U . . .
H62 H 0.6171 0.1295 0.1324 0.075 Uiso 1 1 calc R U . . .
C64 C 0.3743(5) 0.1299(2) 0.12126(19) 0.0486(12) Uani 1 1 d . . . . .
H63 H 0.3656 0.1749 0.1286 0.073 Uiso 1 1 calc R U . . .
H64 H 0.4117 0.1083 0.1542 0.073 Uiso 1 1 calc R U . . .
H65 H 0.2948 0.1116 0.1080 0.073 Uiso 1 1 calc R U . . .
C65 C 0.4724(8) 0.0519(2) 0.0697(2) 0.072(2) Uani 1 1 d . . . . .
H66 H 0.3939 0.0315 0.0587 0.108 Uiso 1 1 calc R U . . .
H67 H 0.5146 0.0325 0.1029 0.108 Uiso 1 1 calc R U . . .
H68 H 0.5202 0.0465 0.0417 0.108 Uiso 1 1 calc R U . . .
Cl1 Cl 0.36642(14) 0.13399(6) 0.28774(6) 0.0566(3) Uani 1 1 d . . . . .
Cl2 Cl 0.4792(2) 0.23971(10) 0.24349(8) 0.0907(6) Uani 1 1 d . . . . .
C131 C 0.4124(6) 0.2127(3) 0.2970(3) 0.0637(15) Uani 1 1 d . . . . .
H106 H 0.4710 0.2166 0.3308 0.076 Uiso 1 1 calc R U . . .
H107 H 0.3419 0.2394 0.2996 0.076 Uiso 1 1 calc R U . . .

loop_
_atom_site_aniso_label
_atom_site_aniso_U_11
_atom_site_aniso_U_22
_atom_site_aniso_U_33
_atom_site_aniso_U_23
_atom_site_aniso_U_13
_atom_site_aniso_U_12
Br1 0.0536(3) 0.0378(3) 0.0433(3) 0.00552(18) 0.0184(2) -0.00102(19)
Ni1 0.0329(3) 0.0129(3) 0.0109(3) 0.00197(19) 0.0059(2) -0.0006(2)
N1 0.0363(15) 0.0185(14) 0.0130(12) 0.0000(10) 0.0053(11) 0.0004(11)
N2 0.0353(15) 0.0146(13) 0.0125(12) 0.0045(10) 0.0044(11) -0.0008(11)
N3 0.0342(15) 0.0170(14) 0.0136(12) -0.0003(10) 0.0070(11) 0.0000(11)
N4 0.0350(15) 0.0145(13) 0.0139(12) 0.0013(10) 0.0047(11) -0.0021(11)
N5 0.070(3) 0.030(2) 0.052(2) 0.0012(17) 0.023(2) 0.0102(18)
N6 0.071(3) 0.042(2) 0.032(2) 0.0049(17) 0.0190(18) 0.0010(19)
C1 0.0415(19) 0.0199(17) 0.0148(15) 0.0004(12) 0.0085(13) -0.0048(14)
C2 0.053(2) 0.0229(18) 0.0186(16) 0.0018(14) 0.0163(15) -0.0103(16)
C3 0.052(2) 0.0175(16) 0.0196(16) 0.0022(13) 0.0115(15) -0.0058(15)
C4 0.043(2) 0.0149(15) 0.0142(15) 0.0026(12) 0.0034(13) -0.0033(14)
C5 0.044(2) 0.0126(15) 0.0139(15) 0.0029(11) 0.0038(14) 0.0005(13)
C6 0.0396(19) 0.0158(16) 0.0148(15) 0.0031(12) 0.0034(13) 0.0034(13)
C7 0.044(2) 0.0203(17) 0.0194(17) 0.0047(13) 0.0060(15) 0.0075(14)
C8 0.0391(19) 0.0204(17) 0.0182(15) 0.0017(13) 0.0083(13) 0.0042(14)
C9 0.0328(17) 0.0192(16) 0.0122(14) 0.0019(12) 0.0053(12) 0.0017(13)
C10 0.0330(17) 0.0204(16) 0.0111(14) 0.0008(12) 0.0055(12) -0.0009(13)
C11 0.0342(17) 0.0186(16) 0.0144(14) 0.0021(12) 0.0057(12) -0.0006(13)
C12 0.048(2) 0.0195(17) 0.0214(17) 0.0049(13) 0.0155(15) -0.0034(15)
C13 0.051(2) 0.0146(16) 0.0229(17) 0.0012(13) 0.0128(15) -0.0049(15)
C14 0.0391(19) 0.0140(15) 0.0177(15) 0.0005(12) 0.0068(13) -0.0015(13)
C15 0.0375(18) 0.0124(15) 0.0178(15) 0.0007(12) 0.0050(13) -0.0004(13)
C16 0.0367(19) 0.0156(16) 0.0157(15) 0.0016(12) 0.0038(13) 0.0001(13)
C17 0.0380(19) 0.0176(16) 0.0209(16) 0.0009(13) 0.0055(14) 0.0029(14)
C18 0.0335(18) 0.0226(17) 0.0181(16) -0.0028(13) 0.0070(13) 0.0012(14)
C19 0.0325(17) 0.0217(17) 0.0157(15) 0.0000(12) 0.0028(12) -0.0007(13)
C20 0.0366(19) 0.0236(17) 0.0166(15) -0.0008(13) 0.0092(13) -0.0036(14)
C21 0.0193(16) 0.039(2) 0.0224(17) 0.0099(15) -0.0016(13) -0.0133(14)
C22 0.043(2) 0.042(3) 0.0275(19) -0.0023(17) 0.0121(16) -0.0030(18)
C23 0.045(2) 0.0280(19) 0.032(2) -0.0028(16) 0.0165(17) -0.0032(16)
C24 0.046(2) 0.0162(16) 0.0204(17) 0.0058(13) 0.0059(14) 0.0024(14)
C25 0.056(2) 0.0197(18) 0.0233(17) 0.0030(14) 0.0077(16) 0.0038(16)
C26 0.063(3) 0.0190(18) 0.036(2) 0.0024(16) 0.0103(19) 0.0063(18)
C27 0.056(3) 0.0209(18) 0.038(2) 0.0123(16) 0.0061(19) 0.0061(17)
C28 0.044(2) 0.027(2) 0.0261(19) 0.0134(15) 0.0035(16) -0.0011(16)
C29 0.045(2) 0.0193(17) 0.0204(16) 0.0055(13) 0.0069(14) -0.0010(15)
C30 0.076(5) 0.028(4) 0.053(4) -0.006(3) 0.023(4) 0.009(5)
C31 0.091(7) 0.044(5) 0.063(6) -0.029(4) 0.040(5) -0.024(5)
C32 0.072(7) 0.050(6) 0.068(8) -0.018(6) 0.033(6) 0.007(6)
C33 0.129(8) 0.036(5) 0.082(6) -0.010(5) 0.010(6) 0.022(5)
C136 0.092(8) 0.056(7) 0.059(6) -0.008(5) 0.010(6) 0.047(6)
C137 0.091(8) 0.043(6) 0.090(8) -0.027(6) 0.032(6) -0.016(6)
C138 0.065(8) 0.045(7) 0.042(7) -0.014(5) 0.003(6) 0.020(6)
C230 0.060(6) 0.027(4) 0.055(5) -0.009(4) 0.018(5) 0.009(5)
C34 0.057(3) 0.035(2) 0.0254(19) 0.0159(17) 0.0026(17) -0.0029(19)
C35 0.060(3) 0.066(4) 0.044(3) 0.022(3) -0.002(2) 0.000(3)
C36 0.069(3) 0.058(3) 0.042(3) 0.025(2) 0.010(2) -0.013(3)
C37 0.099(4) 0.050(3) 0.023(2) 0.009(2) 0.002(2) 0.001(3)
C38 0.0384(18) 0.0180(15) 0.0110(14) 0.0025(12) 0.0071(13) -0.0004(13)
C39 0.0395(19) 0.0193(16) 0.0167(16) 0.0039(13) 0.0045(14) 0.0025(14)
C40 0.047(2) 0.0209(17) 0.0160(16) 0.0030(13) 0.0014(14) -0.0003(15)
C41 0.046(2) 0.0254(18) 0.0115(15) 0.0021(13) 0.0062(14) 0.0009(15)
C42 0.041(2) 0.0182(16) 0.0138(15) -0.0013(12) 0.0087(13) 0.0008(14)
C43 0.0382(19) 0.0222(17) 0.0108(14) 0.0023(12) 0.0038(13) 0.0001(14)
C44 0.041(2) 0.0268(18) 0.0147(16) -0.0021(13) 0.0073(14) 0.0019(15)
C45 0.046(2) 0.039(2) 0.033(2) -0.0088(18) 0.0143(17) -0.0045(18)
C46 0.054(2) 0.034(2) 0.0157(16) -0.0024(15) 0.0093(15) 0.0090(18)
C47 0.045(2) 0.047(2) 0.0229(18) 0.0093(17) 0.0089(16) 0.0130(19)
C48 0.044(5) 0.031(3) 0.013(3) 0.005(2) 0.004(2) 0.003(3)
C50 0.059(4) 0.075(6) 0.046(4) 0.039(4) -0.003(3) -0.006(4)
C49 0.057(6) 0.056(4) 0.039(5) -0.024(4) -0.014(4) 0.021(4)
C51 0.056(4) 0.064(5) 0.020(2) 0.003(3) 0.001(2) 0.031(4)
C313 0.036(10) 0.040(10) 0.019(11) 0.003(8) 0.002(8) 0.013(8)
C135 0.043(11) 0.057(14) 0.031(11) 0.027(11) -0.010(9) 0.005(10)
C140 0.056(13) 0.056(13) 0.034(11) 0.004(10) -0.013(10) 0.030(11)
C314 0.039(14) 0.042(13) 0.030(13) 0.000(10) 0.009(10) 0.023(11)
C52 0.0422(19) 0.0115(15) 0.0223(17) -0.0003(12) 0.0113(14) -0.0010(13)
C53 0.044(2) 0.0201(17) 0.0164(16) -0.0001(13) 0.0076(14) 0.0014(14)
C54 0.046(2) 0.0190(17) 0.0222(17) -0.0049(14) 0.0125(15) -0.0035(15)
C55 0.051(2) 0.0161(17) 0.031(2) -0.0001(14) 0.0139(17) 0.0036(15)
C56 0.052(2) 0.0181(17) 0.0221(17) 0.0039(14) 0.0114(16) 0.0015(15)
C57 0.047(2) 0.0181(17) 0.0183(16) 0.0025(13) 0.0091(14) 0.0005(15)
C58 0.053(2) 0.0269(19) 0.028(2) -0.0112(16) 0.0100(17) 0.0000(17)
C59 0.064(3) 0.035(2) 0.032(2) -0.0095(17) 0.022(2) -0.002(2)
C60 0.075(3) 0.042(3) 0.029(2) -0.0129(19) -0.002(2) 0.007(2)
C61 0.060(3) 0.030(2) 0.047(3) -0.0178(19) 0.017(2) -0.0097(19)
C62 0.065(3) 0.0201(18) 0.028(2) 0.0090(15) 0.0114(19) 0.0044(18)
C63 0.057(3) 0.050(3) 0.040(2) 0.019(2) 0.001(2) 0.003(2)
C64 0.069(3) 0.047(3) 0.032(2) 0.017(2) 0.014(2) -0.003(2)
C65 0.146(6) 0.023(2) 0.040(3) 0.007(2) 0.002(3) 0.022(3)
Cl1 0.0772(9) 0.0387(6) 0.0522(7) 0.0040(5) 0.0078(6) 0.0105(5)
Cl2 0.1309(17) 0.0790(12) 0.0696(10) -0.0119(9) 0.0381(11) -0.0367(11)
C131 0.075(4) 0.048(3) 0.067(4) -0.013(3) 0.011(3) -0.005(3)

loop_
_atom_type_symbol
_atom_type_description
_atom_type_scat_dispersion_real
_atom_type_scat_dispersion_imag
_atom_type_scat_source
C C 0.0181 0.0091 'International Tables Vol C Tables 4.2.6.8 and 6.1.1.4'
H H 0.0000 0.0000 'International Tables Vol C Tables 4.2.6.8 and 6.1.1.4'
Br Br -0.6763 1.2805 'International Tables Vol C Tables 4.2.6.8 and 6.1.1.4'
Cl Cl 0.3639 0.7018 'International Tables Vol C Tables 4.2.6.8 and 6.1.1.4'
N N 0.0311 0.0180 'International Tables Vol C Tables 4.2.6.8 and 6.1.1.4'
Ni Ni -3.0029 0.5091 'International Tables Vol C Tables 4.2.6.8 and 6.1.1.4'

loop_
_geom_angle_atom_site_label_1
_geom_angle_atom_site_label_2
_geom_angle_atom_site_label_3
_geom_angle
N3 Ni1 N4 90.05(12)
N3 Ni1 N1 178.53(12)
N4 Ni1 N1 90.32(12)
N3 Ni1 N2 89.83(12)
N4 Ni1 N2 178.38(12)
N1 Ni1 N2 89.83(12)
C1 N1 C4 104.7(3)
C1 N1 Ni1 127.2(2)
C4 N1 Ni1 128.0(2)
C9 N2 C6 104.3(3)
C9 N2 Ni1 128.0(2)
C6 N2 Ni1 127.7(2)
C11 N3 C14 104.9(3)
C11 N3 Ni1 126.9(2)
C14 N3 Ni1 128.2(2)
C19 N4 C16 105.1(3)
C19 N4 Ni1 127.4(2)
C16 N4 Ni1 127.5(2)
C20 C1 N1 125.0(3)
C20 C1 C2 125.6(3)
N1 C1 C2 109.1(3)
C3 C2 C1 109.0(3)
C3 C2 Br1 124.4(3)
C1 C2 Br1 125.9(3)
C2 C3 C4 106.1(3)
C2 C3 H1 126.9
C4 C3 H1 126.9
C5 C4 N1 125.6(3)
C5 C4 C3 123.4(3)
N1 C4 C3 110.9(3)
C4 C5 C6 121.7(3)
C4 C5 C24 116.8(3)
C6 C5 C24 121.5(3)
C5 C6 N2 124.7(3)
C5 C6 C7 124.4(3)
N2 C6 C7 110.3(3)
C8 C7 C6 107.5(3)
C8 C7 H2 126.3
C6 C7 H2 126.3
C7 C8 C9 107.0(3)
C7 C8 H3 126.5
C9 C8 H3 126.5
N2 C9 C10 124.1(3)
N2 C9 C8 110.8(3)
C10 C9 C8 125.0(3)
C11 C10 C9 121.1(3)
C11 C10 C38 118.4(3)
C9 C10 C38 120.6(3)
N3 C11 C10 126.2(3)
N3 C11 C12 110.7(3)
C10 C11 C12 122.7(3)
C13 C12 C11 106.7(3)
C13 C12 H4 126.7
C11 C12 H4 126.7
C12 C13 C14 107.1(3)
C12 C13 H5 126.5
C14 C13 H5 126.5
C15 C14 N3 124.7(3)
C15 C14 C13 124.5(3)
N3 C14 C13 110.5(3)
C14 C15 C16 121.9(3)
C14 C15 C52 120.1(3)
C16 C15 C52 117.6(3)
C15 C16 N4 125.4(3)
C15 C16 C17 124.0(3)
N4 C16 C17 110.4(3)
C18 C17 C16 106.8(3)
C18 C17 H6 126.6
C16 C17 H6 126.6
C17 C18 C19 107.2(3)
C17 C18 C21 125.4(3)
C19 C18 C21 127.3(3)
C20 C19 N4 125.3(3)
C20 C19 C18 124.1(3)
N4 C19 C18 110.5(3)
C19 C20 C1 122.9(3)
C19 C20 H7 118.6
C1 C20 H7 118.6
C22 C21 C23 117.0(4)
C22 C21 C18 111.3(3)
C23 C21 C18 107.1(3)
C22 C21 H32 107.0
C23 C21 H32 107.0
C18 C21 H32 107.0
N5 C22 C21 178.0(5)
N6 C23 C21 178.0(5)
C25 C24 C29 119.9(3)
C25 C24 C5 123.2(3)
C29 C24 C5 116.8(3)
C24 C25 C26 120.5(4)
C24 C25 H8 119.8
C26 C25 H8 119.8
C27 C26 C25 117.8(4)
C27 C26 C30 123.4(6)
C25 C26 C30 118.1(6)
C27 C26 C230 120.7(7)
C25 C26 C230 121.1(7)
C26 C27 C28 123.0(4)
C26 C27 H9 118.5
C28 C27 H9 118.5
C29 C28 C27 117.4(4)
C29 C28 C34 121.7(4)
C27 C28 C34 120.9(4)
C28 C29 C24 121.3(4)
C28 C29 H10 119.3
C24 C29 H10 119.3
C33 C30 C26 110.0(11)
C33 C30 C32 111.5(12)
C26 C30 C32 106.7(12)
C33 C30 C31 108.8(12)
C26 C30 C31 113.8(10)
C32 C30 C31 106.1(12)
C30 C31 H108 109.5
C30 C31 H109 109.5
H108 C31 H109 109.5
C30 C31 H110 109.5
H108 C31 H110 109.5
H109 C31 H110 109.5
C30 C32 H111 109.5
C30 C32 H112 109.5
H111 C32 H112 109.5
C30 C32 H113 109.5
H111 C32 H113 109.5
H112 C32 H113 109.5
C30 C33 H114 109.5
C30 C33 H115 109.5
H114 C33 H115 109.5
C30 C33 H116 109.5
H114 C33 H116 109.5
H115 C33 H116 109.5
C230 C136 H117 109.5
C230 C136 H118 109.5
H117 C136 H118 109.5
C230 C136 H119 109.5
H117 C136 H119 109.5
H118 C136 H119 109.5
C230 C137 H120 109.5
C230 C137 H121 109.5
H120 C137 H121 109.5
C230 C137 H122 109.5
H120 C137 H122 109.5
H121 C137 H122 109.5
C230 C138 H123 109.5
C230 C138 H124 109.5
H123 C138 H124 109.5
C230 C138 H125 109.5
H123 C138 H125 109.5
H124 C138 H125 109.5
C137 C230 C136 110.9(15)
C137 C230 C138 108.1(16)
C136 C230 C138 108.5(14)
C137 C230 C26 103.8(13)
C136 C230 C26 113.4(14)
C138 C230 C26 112.0(16)
C35 C34 C36 110.9(4)
C35 C34 C28 110.5(4)
C36 C34 C28 108.5(4)
C35 C34 C37 106.9(5)
C36 C34 C37 107.7(5)
C28 C34 C37 112.2(4)
C34 C35 H33 109.5
C34 C35 H34 109.5
H33 C35 H34 109.5
C34 C35 H35 109.5
H33 C35 H35 109.5
H34 C35 H35 109.5
C34 C36 H36 109.5
C34 C36 H37 109.5
H36 C36 H37 109.5
C34 C36 H38 109.5
H36 C36 H38 109.5
H37 C36 H38 109.5
C34 C37 H39 109.5
C34 C37 H40 109.5
H39 C37 H40 109.5
C34 C37 H41 109.5
H39 C37 H41 109.5
H40 C37 H41 109.5
C43 C38 C39 119.9(3)
C43 C38 C10 123.5(3)
C39 C38 C10 116.5(3)
C40 C39 C38 120.7(4)
C40 C39 H11 119.7
C38 C39 H11 119.7
C41 C40 C39 117.6(3)
C41 C40 C48 122.7(4)
C39 C40 C48 119.8(5)
C41 C40 C313 113.2(11)
C39 C40 C313 129.3(11)
C42 C41 C40 123.2(3)
C42 C41 H12 118.4
C40 C41 H12 118.4
C41 C42 C43 117.5(3)
C41 C42 C44 122.3(3)
C43 C42 C44 120.2(3)
C38 C43 C42 120.9(3)
C38 C43 H13 119.5
C42 C43 H13 119.5
C42 C44 C47 110.8(3)
C42 C44 C46 111.9(3)
C47 C44 C46 106.8(3)
C42 C44 C45 108.6(3)
C47 C44 C45 109.7(4)
C46 C44 C45 109.0(3)
C44 C45 H42 109.5
C44 C45 H43 109.5
H42 C45 H43 109.5
C44 C45 H44 109.5
H42 C45 H44 109.5
H43 C45 H44 109.5
C44 C46 H45 109.5
C44 C46 H46 109.5
H45 C46 H46 109.5
C44 C46 H47 109.5
H45 C46 H47 109.5
H46 C46 H47 109.5
C44 C47 H48 109.5
C44 C47 H49 109.5
H48 C47 H49 109.5
C44 C47 H50 109.5
H48 C47 H50 109.5
H49 C47 H50 109.5
C51 C48 C50 107.0(9)
C51 C48 C40 114.2(8)
C50 C48 C40 108.3(8)
C51 C48 C49 108.8(9)
C50 C48 C49 110.3(10)
C40 C48 C49 108.2(10)
C48 C50 H126 109.5
C48 C50 H127 109.5
H126 C50 H127 109.5
C48 C50 H128 109.5
H126 C50 H128 109.5
H127 C50 H128 109.5
C48 C49 H129 109.5
C48 C49 H130 109.5
H129 C49 H130 109.5
C48 C49 H131 109.5
H129 C49 H131 109.5
H130 C49 H131 109.5
C48 C51 H132 109.5
C48 C51 H133 109.5
H132 C51 H133 109.5
C48 C51 H134 109.5
H132 C51 H134 109.5
H133 C51 H134 109.5
C140 C313 C314 110(4)
C140 C313 C135 107(4)
C314 C313 C135 106(4)
C140 C313 C40 106(3)
C314 C313 C40 110(4)
C135 C313 C40 118(4)
C313 C135 H135 109.5
C313 C135 H136 109.5
H135 C135 H136 109.5
C313 C135 H137 109.5
H135 C135 H137 109.5
H136 C135 H137 109.5
C313 C140 H138 109.5
C313 C140 H139 109.5
H138 C140 H139 109.5
C313 C140 H140 109.5
H138 C140 H140 109.5
H139 C140 H140 109.5
C313 C314 H141 109.5
C313 C314 H142 109.5
H141 C314 H142 109.5
C313 C314 H143 109.5
H141 C314 H143 109.5
H142 C314 H143 109.5
C57 C52 C53 120.0(3)
C57 C52 C15 120.0(3)
C53 C52 C15 119.8(3)
C54 C53 C52 120.5(3)
C54 C53 H14 119.7
C52 C53 H14 119.7
C53 C54 C55 117.9(3)
C53 C54 C58 121.2(3)
C55 C54 C58 120.7(3)
C56 C55 C54 122.9(3)
C56 C55 H15 118.5
C54 C55 H15 118.5
C55 C56 C57 117.5(3)
C55 C56 C62 124.1(3)
C57 C56 C62 118.4(3)
C52 C57 C56 121.1(3)
C52 C57 H16 119.5
C56 C57 H16 119.5
C54 C58 C60 112.7(3)
C54 C58 C59 107.1(4)
C60 C58 C59 108.4(4)
C54 C58 C61 110.7(4)
C60 C58 C61 108.2(4)
C59 C58 C61 109.7(4)
C58 C59 H51 109.5
C58 C59 H52 109.5
H51 C59 H52 109.5
C58 C59 H53 109.5
H51 C59 H53 109.5
H52 C59 H53 109.5
C58 C60 H54 109.5
C58 C60 H55 109.5
H54 C60 H55 109.5
C58 C60 H56 109.5
H54 C60 H56 109.5
H55 C60 H56 109.5
C58 C61 H57 109.5
C58 C61 H58 109.5
H57 C61 H58 109.5
C58 C61 H59 109.5
H57 C61 H59 109.5
H58 C61 H59 109.5
C65 C62 C56 112.4(4)
C65 C62 C64 109.1(4)
C56 C62 C64 108.4(4)
C65 C62 C63 108.8(5)
C56 C62 C63 109.7(3)
C64 C62 C63 108.3(4)
C62 C63 H60 109.5
C62 C63 H61 109.5
H60 C63 H61 109.5
C62 C63 H62 109.5
H60 C63 H62 109.5
H61 C63 H62 109.5
C62 C64 H63 109.5
C62 C64 H64 109.5
H63 C64 H64 109.5
C62 C64 H65 109.5
H63 C64 H65 109.5
H64 C64 H65 109.5
C62 C65 H66 109.5
C62 C65 H67 109.5
H66 C65 H67 109.5
C62 C65 H68 109.5
H66 C65 H68 109.5
H67 C65 H68 109.5
Cl1 C131 Cl2 111.3(3)
Cl1 C131 H106 109.4
Cl2 C131 H106 109.4
Cl1 C131 H107 109.4
Cl2 C131 H107 109.4
H106 C131 H107 108.0

loop_
_geom_bond_atom_site_label_1
_geom_bond_atom_site_label_2
_geom_bond_distance
Br1 C2 1.849(4)
Ni1 N3 1.922(3)
Ni1 N4 1.929(3)
Ni1 N1 1.930(3)
Ni1 N2 1.931(3)
N1 C1 1.385(5)
N1 C4 1.386(5)
N2 C9 1.391(4)
N2 C6 1.397(4)
N3 C11 1.379(4)
N3 C14 1.387(4)
N4 C19 1.377(5)
N4 C16 1.389(4)
N5 C22 1.132(6)
N6 C23 1.135(6)
C1 C20 1.377(5)
C1 C2 1.432(5)
C2 C3 1.329(6)
C3 C4 1.431(5)
C3 H1 0.9500
C4 C5 1.383(6)
C5 C6 1.391(5)
C5 C24 1.492(5)
C6 C7 1.432(5)
C7 C8 1.351(5)
C7 H2 0.9500
C8 C9 1.432(5)
C8 H3 0.9500
C9 C10 1.392(5)
C10 C11 1.383(5)
C10 C38 1.502(4)
C11 C12 1.441(5)
C12 C13 1.357(5)
C12 H4 0.9500
C13 C14 1.435(5)
C13 H5 0.9500
C14 C15 1.387(5)
C15 C16 1.388(5)
C15 C52 1.489(4)
C16 C17 1.432(5)
C17 C18 1.357(5)
C17 H6 0.9500
C18 C19 1.433(5)
C18 C21 1.598(5)
C19 C20 1.374(5)
C20 H7 0.9500
C21 C22 1.381(6)
C21 C23 1.473(5)
C21 H32 1.0000
C24 C25 1.385(5)
C24 C29 1.393(5)
C25 C26 1.404(6)
C25 H8 0.9500
C26 C27 1.389(6)
C26 C30 1.53(2)
C26 C230 1.56(3)
C27 C28 1.396(6)
C27 H9 0.9500
C28 C29 1.386(5)
C28 C34 1.532(5)
C29 H10 0.9500
C30 C33 1.524(16)
C30 C32 1.559(16)
C30 C31 1.571(16)
C31 H108 0.9800
C31 H109 0.9800
C31 H110 0.9800
C32 H111 0.9800
C32 H112 0.9800
C32 H113 0.9800
C33 H114 0.9800
C33 H115 0.9800
C33 H116 0.9800
C136 C230 1.530(18)
C136 H117 0.9800
C136 H118 0.9800
C136 H119 0.9800
C137 C230 1.528(19)
C137 H120 0.9800
C137 H121 0.9800
C137 H122 0.9800
C138 C230 1.56(2)
C138 H123 0.9800
C138 H124 0.9800
C138 H125 0.9800
C34 C35 1.519(7)
C34 C36 1.530(6)
C34 C37 1.533(7)
C35 H33 0.9800
C35 H34 0.9800
C35 H35 0.9800
C36 H36 0.9800
C36 H37 0.9800
C36 H38 0.9800
C37 H39 0.9800
C37 H40 0.9800
C37 H41 0.9800
C38 C43 1.386(5)
C38 C39 1.402(5)
C39 C40 1.398(5)
C39 H11 0.9500
C40 C41 1.396(6)
C40 C48 1.540(19)
C40 C313 1.53(8)
C41 C42 1.392(5)
C41 H12 0.9500
C42 C43 1.403(5)
C42 C44 1.530(5)
C43 H13 0.9500
C44 C47 1.532(5)
C44 C46 1.532(5)
C44 C45 1.542(6)
C45 H42 0.9800
C45 H43 0.9800
C45 H44 0.9800
C46 H45 0.9800
C46 H46 0.9800
C46 H47 0.9800
C47 H48 0.9800
C47 H49 0.9800
C47 H50 0.9800
C48 C51 1.526(12)
C48 C50 1.536(11)
C48 C49 1.540(11)
C50 H126 0.9800
C50 H127 0.9800
C50 H128 0.9800
C49 H129 0.9800
C49 H130 0.9800
C49 H131 0.9800
C51 H132 0.9800
C51 H133 0.9800
C51 H134 0.9800
C313 C140 1.48(4)
C313 C314 1.49(4)
C313 C135 1.49(4)
C135 H135 0.9800
C135 H136 0.9800
C135 H137 0.9800
C140 H138 0.9800
C140 H139 0.9800
C140 H140 0.9800
C314 H141 0.9800
C314 H142 0.9800
C314 H143 0.9800
C52 C57 1.384(5)
C52 C53 1.398(5)
C53 C54 1.395(5)
C53 H14 0.9500
C54 C55 1.399(6)
C54 C58 1.530(5)
C55 C56 1.389(6)
C55 H15 0.9500
C56 C57 1.403(5)
C56 C62 1.535(5)
C57 H16 0.9500
C58 C60 1.534(7)
C58 C59 1.534(6)
C58 C61 1.543(6)
C59 H51 0.9800
C59 H52 0.9800
C59 H53 0.9800
C60 H54 0.9800
C60 H55 0.9800
C60 H56 0.9800
C61 H57 0.9800
C61 H58 0.9800
C61 H59 0.9800
C62 C65 1.521(6)
C62 C64 1.542(7)
C62 C63 1.543(7)
C63 H60 0.9800
C63 H61 0.9800
C63 H62 0.9800
C64 H63 0.9800
C64 H64 0.9800
C64 H65 0.9800
C65 H66 0.9800
C65 H67 0.9800
C65 H68 0.9800
Cl1 C131 1.749(6)
Cl2 C131 1.772(7)
C131 H106 0.9900
C131 H107 0.9900

loop_
_geom_torsion_atom_site_label_1
_geom_torsion_atom_site_label_2
_geom_torsion_atom_site_label_3
_geom_torsion_atom_site_label_4
_geom_torsion
C4 N1 C1 C20 -172.4(3)
Ni1 N1 C1 C20 8.4(5)
C4 N1 C1 C2 1.4(4)
Ni1 N1 C1 C2 -177.8(2)
C20 C1 C2 C3 172.7(4)
N1 C1 C2 C3 -1.1(4)
C20 C1 C2 Br1 1.6(6)
N1 C1 C2 Br1 -172.2(3)
C1 C2 C3 C4 0.3(4)
Br1 C2 C3 C4 171.6(3)
C1 N1 C4 C5 -178.1(3)
Ni1 N1 C4 C5 1.0(5)
C1 N1 C4 C3 -1.2(4)
Ni1 N1 C4 C3 177.9(2)
C2 C3 C4 C5 177.6(3)
C2 C3 C4 N1 0.6(4)
N1 C4 C5 C6 9.9(6)
C3 C4 C5 C6 -166.7(3)
N1 C4 C5 C24 -170.7(3)
C3 C4 C5 C24 12.7(5)
C4 C5 C6 N2 -4.7(6)
C24 C5 C6 N2 175.9(3)
C4 C5 C6 C7 165.5(4)
C24 C5 C6 C7 -13.9(6)
C9 N2 C6 C5 168.1(3)
Ni1 N2 C6 C5 -11.0(5)
C9 N2 C6 C7 -3.3(4)
Ni1 N2 C6 C7 177.6(2)
C5 C6 C7 C8 -166.8(4)
N2 C6 C7 C8 4.6(4)
C6 C7 C8 C9 -3.9(4)
C6 N2 C9 C10 177.6(3)
Ni1 N2 C9 C10 -3.2(5)
C6 N2 C9 C8 0.8(4)
Ni1 N2 C9 C8 -180.0(2)
C7 C8 C9 N2 2.0(4)
C7 C8 C9 C10 -174.8(4)
N2 C9 C10 C11 -13.8(5)
C8 C9 C10 C11 162.5(3)
N2 C9 C10 C38 165.9(3)
C8 C9 C10 C38 -17.8(5)
C14 N3 C11 C10 -173.1(3)
Ni1 N3 C11 C10 7.3(5)
C14 N3 C11 C12 -0.4(4)
Ni1 N3 C11 C12 -179.9(3)
C9 C10 C11 N3 11.9(6)
C38 C10 C11 N3 -167.9(3)
C9 C10 C11 C12 -160.1(4)
C38 C10 C11 C12 20.2(5)
N3 C11 C12 C13 -2.6(5)
C10 C11 C12 C13 170.5(4)
C11 C12 C13 C14 4.3(5)
C11 N3 C14 C15 -170.5(3)
Ni1 N3 C14 C15 9.0(5)
C11 N3 C14 C13 3.1(4)
Ni1 N3 C14 C13 -177.3(3)
C12 C13 C14 C15 168.8(4)
C12 C13 C14 N3 -4.8(5)
N3 C14 C15 C16 4.9(6)
C13 C14 C15 C16 -167.9(4)
N3 C14 C15 C52 176.9(3)
C13 C14 C15 C52 4.1(6)
C14 C15 C16 N4 -6.7(6)
C52 C15 C16 N4 -178.9(3)
C14 C15 C16 C17 167.2(3)
C52 C15 C16 C17 -5.0(5)
C19 N4 C16 C15 174.2(3)
Ni1 N4 C16 C15 -5.4(5)
C19 N4 C16 C17 -0.3(4)
Ni1 N4 C16 C17 -180.0(2)
C15 C16 C17 C18 -173.6(3)
N4 C16 C17 C18 1.0(4)
C16 C17 C18 C19 -1.3(4)
C16 C17 C18 C21 -178.3(3)
C16 N4 C19 C20 175.4(3)
Ni1 N4 C19 C20 -4.9(5)
C16 N4 C19 C18 -0.5(4)
Ni1 N4 C19 C18 179.2(2)
C17 C18 C19 C20 -174.8(3)
C21 C18 C19 C20 2.1(6)
C17 C18 C19 N4 1.2(4)
C21 C18 C19 N4 178.1(3)
N4 C19 C20 C1 -6.3(6)
C18 C19 C20 C1 169.1(3)
N1 C1 C20 C19 4.5(6)
C2 C1 C20 C19 -168.4(4)
C17 C18 C21 C22 -9.2(5)
C19 C18 C21 C22 174.4(4)
C17 C18 C21 C23 119.8(4)
C19 C18 C21 C23 -56.6(5)
C4 C5 C24 C25 -120.6(4)
C6 C5 C24 C25 58.8(6)
C4 C5 C24 C29 57.1(5)
C6 C5 C24 C29 -123.5(4)
C29 C24 C25 C26 2.9(7)
C5 C24 C25 C26 -179.4(4)
C24 C25 C26 C27 -3.5(7)
C24 C25 C26 C30 -174.4(7)
C24 C25 C26 C230 169.4(8)
C25 C26 C27 C28 1.6(7)
C30 C26 C27 C28 171.9(7)
C230 C26 C27 C28 -171.4(8)
C26 C27 C28 C29 1.0(7)
C26 C27 C28 C34 -178.8(4)
C27 C28 C29 C24 -1.7(6)
C34 C28 C29 C24 178.1(4)
C25 C24 C29 C28 -0.2(6)
C5 C24 C29 C28 -178.1(4)
C27 C26 C30 C33 7.5(13)
C25 C26 C30 C33 177.8(8)
C27 C26 C30 C32 128.5(9)
C25 C26 C30 C32 -61.2(12)
C27 C26 C30 C31 -114.8(9)
C25 C26 C30 C31 55.5(11)
C27 C26 C230 C137 -88.0(12)
C25 C26 C230 C137 99.3(12)
C27 C26 C230 C136 32.5(15)
C25 C26 C230 C136 -140.3(11)
C27 C26 C230 C138 155.7(10)
C25 C26 C230 C138 -17.1(15)
C29 C28 C34 C35 121.6(5)
C27 C28 C34 C35 -58.6(6)
C29 C28 C34 C36 -116.6(5)
C27 C28 C34 C36 63.2(6)
C29 C28 C34 C37 2.3(6)
C27 C28 C34 C37 -177.9(5)
C11 C10 C38 C43 -122.4(4)
C9 C10 C38 C43 57.8(5)
C11 C10 C38 C39 61.1(4)
C9 C10 C38 C39 -118.7(4)
C43 C38 C39 C40 -0.1(5)
C10 C38 C39 C40 176.6(3)
C38 C39 C40 C41 -2.9(5)
C38 C39 C40 C48 178.6(5)
C38 C39 C40 C313 177.4(16)
C39 C40 C41 C42 2.6(6)
C48 C40 C41 C42 -178.9(5)
C313 C40 C41 C42 -177.7(14)
C40 C41 C42 C43 0.8(6)
C40 C41 C42 C44 179.7(3)
C39 C38 C43 C42 3.6(5)
C10 C38 C43 C42 -172.8(3)
C41 C42 C43 C38 -3.9(5)
C44 C42 C43 C38 177.1(3)
C41 C42 C44 C47 142.9(4)
C43 C42 C44 C47 -38.1(5)
C41 C42 C44 C46 23.9(5)
C43 C42 C44 C46 -157.2(3)
C41 C42 C44 C45 -96.5(4)
C43 C42 C44 C45 82.4(4)
C41 C40 C48 C51 173.7(6)
C39 C40 C48 C51 -7.9(9)
C41 C40 C48 C50 54.6(8)
C39 C40 C48 C50 -127.0(7)
C41 C40 C48 C49 -64.9(8)
C39 C40 C48 C49 113.5(8)
C41 C40 C313 C140 142.8(16)
C39 C40 C313 C140 -38(2)
C41 C40 C313 C314 -98(2)
C39 C40 C313 C314 82(2)
C41 C40 C313 C135 23(3)
C39 C40 C313 C135 -157.2(16)
C14 C15 C52 C57 -63.3(5)
C16 C15 C52 C57 109.1(4)
C14 C15 C52 C53 122.0(4)
C16 C15 C52 C53 -65.7(5)
C57 C52 C53 C54 -0.8(6)
C15 C52 C53 C54 173.9(4)
C52 C53 C54 C55 1.7(6)
C52 C53 C54 C58 -173.5(4)
C53 C54 C55 C56 -0.6(6)
C58 C54 C55 C56 174.6(4)
C54 C55 C56 C57 -1.3(6)
C54 C55 C56 C62 179.9(4)
C53 C52 C57 C56 -1.1(6)
C15 C52 C57 C56 -175.9(4)
C55 C56 C57 C52 2.1(6)
C62 C56 C57 C52 -178.9(4)
C53 C54 C58 C60 -17.2(6)
C55 C54 C58 C60 167.7(4)
C53 C54 C58 C59 101.9(5)
C55 C54 C58 C59 -73.1(5)
C53 C54 C58 C61 -138.5(4)
C55 C54 C58 C61 46.4(6)
C55 C56 C62 C65 1.0(7)
C57 C56 C62 C65 -177.9(5)
C55 C56 C62 C64 -119.7(5)
C57 C56 C62 C64 61.5(5)
C55 C56 C62 C63 122.2(5)
C57 C56 C62 C63 -56.6(5)
